data_7714229
loop_
_publ_author_name
'Kamboj, Nisha'
'Dey, Ayan'
'Lama, Prem'
'Majumder, Moumita'
'Sengupta, Srijan'
'Metre, Ramesh K.'

_publ_section_title
;
 Closed-shell Phenalenyl-based Dinuclear Iron(III) Complex as a Robust
 Cathode for One-Compartment H2O2 Fuel Cell
;
_journal_name_full 'Dalton Transactions'
_journal_paper_doi 10.1039/D3DT02975A
_journal_year 2023
_chemical_formula_moiety 'C63 H42 Fe2 N6 O9, C H Cl3, C H Cl2.85, 0.15(Cl)'
_chemical_formula_sum 'C65 H44 Cl6 Fe2 N6 O9'
_chemical_formula_weight 1377.46
_space_group_crystal_system monoclinic
_space_group_IT_number 14
_space_group_name_Hall '-P 2ybc'
_space_group_name_H-M_alt 'P 1 21/c 1'
_atom_sites_solution_hydrogens geom
_atom_sites_solution_primary direct
_atom_sites_solution_secondary difmap
_audit_creation_date 2022-12-23
_audit_creation_method
;
Olex2 1.3
(compiled 2020.11.12 svn.r5f609507 for OlexSys, GUI svn.r6408)
;
_audit_update_record
;
2023-07-21 deposited with the CCDC.	2023-10-13 downloaded from the CCDC.
;
_cell_angle_alpha 90
_cell_angle_beta 101.358(2)
_cell_angle_gamma 90
_cell_formula_units_Z 4
_cell_length_a 23.2460(12)
_cell_length_b 13.2054(7)
_cell_length_c 19.6226(10)
_cell_measurement_reflns_used 9974
_cell_measurement_temperature 100(2)
_cell_measurement_theta_max 24.47
_cell_measurement_theta_min 2.44
_cell_volume 5905.6(5)
_computing_cell_refinement 'Bruker SAINT'
_computing_data_collection 'Bruker APEX3'
_computing_data_reduction 'Bruker SAINT'
_computing_molecular_graphics 'Olex2 1.3 (Dolomanov et al., 2009)'
_computing_publication_material 'Olex2 1.3 (Dolomanov et al., 2009)'
_computing_structure_refinement 'SHELXL-2019/2 (Sheldrick, 2019)'
_diffrn_ambient_temperature 100(2)
_diffrn_measured_fraction_theta_full 1.000
_diffrn_measured_fraction_theta_max 1.000
_diffrn_measurement_device_type 'Bruker APEX-III photon detector'
_diffrn_measurement_method '\f and \w scans'
_diffrn_radiation_type MoK\a
_diffrn_radiation_wavelength 0.71073
_diffrn_reflns_av_R_equivalents 0.0501
_diffrn_reflns_av_unetI/netI 0.0430
_diffrn_reflns_Laue_measured_fraction_full 1.000
_diffrn_reflns_Laue_measured_fraction_max 1.000
_diffrn_reflns_limit_h_max 28
_diffrn_reflns_limit_h_min -28
_diffrn_reflns_limit_k_max 15
_diffrn_reflns_limit_k_min -15
_diffrn_reflns_limit_l_max 16
_diffrn_reflns_limit_l_min -23
_diffrn_reflns_number 52543
_diffrn_reflns_point_group_measured_fraction_full 1.000
_diffrn_reflns_point_group_measured_fraction_max 1.000
_diffrn_reflns_theta_full 25.000
_diffrn_reflns_theta_max 25.349
_diffrn_reflns_theta_min 2.117
_exptl_absorpt_coefficient_mu 0.829
_exptl_absorpt_correction_type multi-scan
_exptl_absorpt_process_details SADABS
_exptl_crystal_colour brown
_exptl_crystal_density_diffrn 1.549
_exptl_crystal_description colorless
_exptl_crystal_F_000 2808
_exptl_crystal_size_max 0.2
_exptl_crystal_size_mid 0.19
_exptl_crystal_size_min 0.16
_exptl_transmission_factor_max 0.7453
_exptl_transmission_factor_min 0.6157
_refine_diff_density_max 1.011
_refine_diff_density_min -1.176
_refine_diff_density_rms 0.102
_refine_ls_extinction_method none
_refine_ls_goodness_of_fit_ref 1.080
_refine_ls_hydrogen_treatment constr
_refine_ls_matrix_type full
_refine_ls_number_parameters 805
_refine_ls_number_reflns 10810
_refine_ls_number_restraints 0
_refine_ls_restrained_S_all 1.080
_refine_ls_R_factor_all 0.0990
_refine_ls_R_factor_gt 0.0797
_refine_ls_shift/su_max 0.001
_refine_ls_shift/su_mean 0.000
_refine_ls_structure_factor_coef Fsqd
_refine_ls_weighting_details 'w=1/[\s^2^(Fo^2^)+(0.0792P)^2^+26.0279P] where P=(Fo^2^+2Fc^2^)/3'
_refine_ls_weighting_scheme calc
_refine_ls_wR_factor_gt 0.1928
_refine_ls_wR_factor_ref 0.2043
_reflns_Friedel_coverage 0.000
_reflns_number_gt 8627
_reflns_number_total 10810
_reflns_threshold_expression 'I > 2\s(I)'
_cod_data_source_file d3dt02975a3.cif
_cod_data_source_block 1
_cod_database_code 7714229
_shelx_shelxl_version_number 2019/2
_shelx_space_group_comment
;
The symmetry employed for this shelxl refinement is uniquely defined
by the following loop, which should always be used as a source of
symmetry information in preference to the above space-group names.
They are only intended as comments.
;
_shelx_estimated_absorpt_t_max 0.879
_shelx_estimated_absorpt_t_min 0.852
_olex2_refinement_description
;
1. Others
 Fixed Sof: Cl6A(0.85) Cl6B(0.15)
2.a Ternary CH refined with riding coordinates:
 C64(H64), C65(H65)
2.b Aromatic/amide H refined with riding coordinates:
 C2(H2), C3(H3), C5(H5), C6(H6), C7(H7), C12(H12), C13(H13), C14(H14),
 C18(H18), C19(H19), C20(H20), C23(H23), C24(H24), C26(H26), C27(H27), C28(H28),
  C33(H33), C34(H34), C35(H35), C39(H39), C40(H40), C41(H41), C44(H44),
 C45(H45), C47(H47), C48(H48), C49(H49), C54(H54), C55(H55), C56(H56), C60(H60),
  C61(H61), C62(H62)
2.c Idealised Me refined as rotating group:
 C21(H21A,H21B,H21C), C42(H42A,H42B,H42C), C63(H63A,H63B,H63C)
;
_olex2_submission_special_instructions 'No special instructions were received'

loop_
_space_group_symop_operation_xyz
'x, y, z'
'-x, y+1/2, -z+1/2'
'-x, -y, -z'
'x, -y-1/2, z-1/2'

loop_
_atom_site_label
_atom_site_type_symbol
_atom_site_fract_x
_atom_site_fract_y
_atom_site_fract_z
_atom_site_U_iso_or_equiv
_atom_site_adp_type
_atom_site_occupancy
_atom_site_site_symmetry_order
_atom_site_calc_flag
_atom_site_refinement_flags_posn
_atom_site_refinement_flags_adp
_atom_site_refinement_flags_occupancy
_atom_site_disorder_assembly
_atom_site_disorder_group
Fe1 Fe 0.70906(3) 0.47403(6) 0.59561(4) 0.02622(19) Uani 1 1 d . . . . .
Fe2 Fe 0.78571(3) 0.49906(6) 0.78528(4) 0.02743(19) Uani 1 1 d . . . . .
Cl1 Cl 0.88607(8) 0.41380(13) 0.98063(8) 0.0520(4) Uani 1 1 d . . . . .
Cl2 Cl 0.82292(11) 0.57509(15) 1.03353(10) 0.0748(6) Uani 1 1 d . . . . .
Cl3 Cl 0.93452(9) 0.61316(17) 0.99318(11) 0.0774(6) Uani 1 1 d . . . . .
Cl4 Cl 0.31144(13) 0.5012(2) 0.66744(16) 0.1002(8) Uani 1 1 d . . . . .
Cl5 Cl 0.38109(13) 0.6511(2) 0.61417(15) 0.1070(9) Uani 1 1 d . . . . .
Cl6A Cl 0.42454(14) 0.4519(3) 0.6323(2) 0.1016(10) Uani 0.85 1 d . . P A 1
O1 O 0.74203(16) 0.4071(3) 0.52439(19) 0.0354(9) Uani 1 1 d . . . . .
O2 O 0.80162(17) 0.6310(3) 0.82838(18) 0.0348(9) Uani 1 1 d . . . . .
O3 O 0.8155(2) 0.7685(3) 0.92378(19) 0.0460(11) Uani 1 1 d . . . . .
O4 O 0.86504(16) 0.4575(3) 0.81982(19) 0.0362(9) Uani 1 1 d . . . . .
O5 O 0.63488(15) 0.4083(3) 0.5712(2) 0.0392(9) Uani 1 1 d . . . . .
O6 O 0.52658(17) 0.3856(4) 0.5105(3) 0.0571(13) Uani 1 1 d . . . . .
O7 O 0.76051(17) 0.4399(3) 0.86464(19) 0.0371(9) Uani 1 1 d . . . . .
O8 O 0.68628(16) 0.5940(3) 0.54147(19) 0.0348(9) Uani 1 1 d . . . . .
O9 O 0.6773(2) 0.7171(3) 0.4372(2) 0.0483(11) Uani 1 1 d . . . . .
N1 N 0.79744(18) 0.5194(3) 0.6315(2) 0.0275(9) Uani 1 1 d . . . . .
N2 N 0.80337(17) 0.5781(3) 0.6936(2) 0.0253(9) Uani 1 1 d . . . . .
N3 N 0.78131(17) 0.3658(3) 0.7246(2) 0.0275(9) Uani 1 1 d . . . . .
N4 N 0.72645(18) 0.3576(3) 0.6768(2) 0.0274(9) Uani 1 1 d . . . . .
N5 N 0.69612(18) 0.5225(3) 0.7490(2) 0.0290(9) Uani 1 1 d . . . . .
N6 N 0.68537(17) 0.5649(3) 0.6813(2) 0.0306(10) Uani 1 1 d . . . . .
C1 C 0.7932(2) 0.3940(4) 0.5099(3) 0.0306(11) Uani 1 1 d . . . . .
C2 C 0.7953(3) 0.3414(4) 0.4464(3) 0.0426(14) Uani 1 1 d . . . . .
H2 H 0.759796 0.321364 0.416627 0.051 Uiso 1 1 calc R U . . .
C3 C 0.8472(3) 0.3199(5) 0.4283(3) 0.0498(17) Uani 1 1 d . . . . .
H3 H 0.847607 0.285217 0.386024 0.060 Uiso 1 1 calc R U . . .
C4 C 0.9008(3) 0.3485(4) 0.4716(4) 0.0467(16) Uani 1 1 d . . . . .
C5 C 0.9552(4) 0.3232(5) 0.4537(5) 0.067(2) Uani 1 1 d . . . . .
H5 H 0.955719 0.288952 0.411232 0.080 Uiso 1 1 calc R U . . .
C6 C 1.0066(4) 0.3475(6) 0.4965(5) 0.071(3) Uani 1 1 d . . . . .
H6 H 1.042658 0.328405 0.484324 0.086 Uiso 1 1 calc R U . . .
C7 C 1.0072(3) 0.3998(5) 0.5579(4) 0.0577(19) Uani 1 1 d . . . . .
H7 H 1.043584 0.416477 0.587119 0.069 Uiso 1 1 calc R U . . .
C8 C 0.9546(2) 0.4282(4) 0.5773(4) 0.0422(15) Uani 1 1 d . . . . .
C9 C 0.9003(2) 0.4013(4) 0.5336(3) 0.0358(13) Uani 1 1 d . . . . .
C10 C 0.8458(2) 0.4277(4) 0.5525(3) 0.0300(11) Uani 1 1 d . . . . .
C11 C 0.8469(2) 0.4889(4) 0.6141(3) 0.0262(11) Uani 1 1 d . . . . .
C12 C 0.9033(2) 0.5159(4) 0.6556(3) 0.0327(12) Uani 1 1 d . . . . .
H12 H 0.904916 0.556068 0.696086 0.039 Uiso 1 1 calc R U . . .
C13 C 0.9536(2) 0.4850(4) 0.6378(3) 0.0375(13) Uani 1 1 d . . . . .
H13 H 0.989806 0.502295 0.667229 0.045 Uiso 1 1 calc R U . . .
C14 C 0.8084(2) 0.6739(4) 0.6855(3) 0.0274(11) Uani 1 1 d . . . . .
H14 H 0.810043 0.697059 0.640085 0.033 Uiso 1 1 calc R U . . .
C15 C 0.8117(2) 0.7494(4) 0.7391(3) 0.0309(12) Uani 1 1 d . . . . .
C16 C 0.8097(2) 0.7228(4) 0.8082(3) 0.0311(12) Uani 1 1 d . . . . .
C17 C 0.8179(3) 0.8019(4) 0.8585(3) 0.0366(13) Uani 1 1 d . . . . .
C18 C 0.8263(3) 0.8995(5) 0.8400(3) 0.0442(14) Uani 1 1 d . . . . .
H18 H 0.831790 0.950967 0.874445 0.053 Uiso 1 1 calc R U . . .
C19 C 0.8270(3) 0.9248(5) 0.7711(3) 0.0492(16) Uani 1 1 d . . . . .
H19 H 0.832419 0.993196 0.758758 0.059 Uiso 1 1 calc R U . . .
C20 C 0.8199(3) 0.8507(4) 0.7212(3) 0.0411(14) Uani 1 1 d . . . . .
H20 H 0.820437 0.867947 0.674326 0.049 Uiso 1 1 calc R U . . .
C21 C 0.8171(3) 0.8445(5) 0.9764(3) 0.0507(17) Uani 1 1 d . . . . .
H21A H 0.854775 0.880312 0.983390 0.076 Uiso 1 1 calc R U . . .
H21B H 0.812647 0.812342 1.020089 0.076 Uiso 1 1 calc R U . . .
H21C H 0.785085 0.892840 0.961775 0.076 Uiso 1 1 calc R U . . .
C22 C 0.9006(2) 0.3931(4) 0.8017(3) 0.0311(12) Uani 1 1 d . . . . .
C23 C 0.9610(2) 0.3998(5) 0.8357(3) 0.0358(13) Uani 1 1 d . . . . .
H23 H 0.971311 0.444064 0.874310 0.043 Uiso 1 1 calc R U . . .
C24 C 1.0031(3) 0.3463(5) 0.8153(3) 0.0407(14) Uani 1 1 d . . . . .
H24 H 1.042866 0.355741 0.837736 0.049 Uiso 1 1 calc R U . . .
C25 C 0.9891(2) 0.2757(5) 0.7605(3) 0.0377(13) Uani 1 1 d . . . . .
C26 C 1.0330(3) 0.2244(5) 0.7353(4) 0.0527(17) Uani 1 1 d . . . . .
H26 H 1.072949 0.238036 0.755161 0.063 Uiso 1 1 calc R U . . .
C27 C 1.0203(3) 0.1558(6) 0.6832(4) 0.0578(19) Uani 1 1 d . . . . .
H27 H 1.050961 0.122859 0.666085 0.069 Uiso 1 1 calc R U . . .
C28 C 0.9617(3) 0.1340(5) 0.6549(3) 0.0536(18) Uani 1 1 d . . . . .
H28 H 0.952635 0.082618 0.620618 0.064 Uiso 1 1 calc R U . . .
C29 C 0.9161(3) 0.1865(5) 0.6763(3) 0.0415(14) Uani 1 1 d . . . . .
C30 C 0.9292(2) 0.2603(4) 0.7295(3) 0.0319(12) Uani 1 1 d . . . . .
C31 C 0.8839(2) 0.3191(4) 0.7500(2) 0.0249(10) Uani 1 1 d . . . . .
C32 C 0.8239(2) 0.3059(4) 0.7120(3) 0.0289(11) Uani 1 1 d . . . . .
C33 C 0.8121(2) 0.2273(4) 0.6603(3) 0.0337(12) Uani 1 1 d . . . . .
H33 H 0.772856 0.214937 0.636942 0.040 Uiso 1 1 calc R U . . .
C34 C 0.8562(3) 0.1714(4) 0.6447(3) 0.0409(14) Uani 1 1 d . . . . .
H34 H 0.846801 0.119174 0.611052 0.049 Uiso 1 1 calc R U . . .
C35 C 0.6877(2) 0.3000(4) 0.6960(3) 0.0320(12) Uani 1 1 d . . . . .
H35 H 0.699908 0.261259 0.737100 0.038 Uiso 1 1 calc R U . . .
C36 C 0.6281(2) 0.2893(4) 0.6607(3) 0.0332(12) Uani 1 1 d . . . . .
C37 C 0.6043(2) 0.3434(4) 0.6003(3) 0.0309(12) Uani 1 1 d . . . . .
C38 C 0.5441(2) 0.3302(5) 0.5693(3) 0.0420(14) Uani 1 1 d . . . . .
C39 C 0.5099(3) 0.2662(6) 0.5982(4) 0.0540(18) Uani 1 1 d . . . . .
H39 H 0.469790 0.257329 0.576925 0.065 Uiso 1 1 calc R U . . .
C40 C 0.5334(3) 0.2134(6) 0.6592(4) 0.064(2) Uani 1 1 d . . . . .
H40 H 0.508808 0.170306 0.679713 0.077 Uiso 1 1 calc R U . . .
C41 C 0.5916(3) 0.2230(5) 0.6899(4) 0.0524(17) Uani 1 1 d . . . . .
H41 H 0.607277 0.185270 0.730538 0.063 Uiso 1 1 calc R U . . .
C42 C 0.4677(3) 0.3697(7) 0.4728(5) 0.080(3) Uani 1 1 d . . . . .
H42A H 0.462062 0.297880 0.460866 0.120 Uiso 1 1 calc R U . . .
H42B H 0.461082 0.410258 0.430133 0.120 Uiso 1 1 calc R U . . .
H42C H 0.439813 0.390242 0.501719 0.120 Uiso 1 1 calc R U . . .
C43 C 0.7114(3) 0.4261(4) 0.8845(3) 0.0371(13) Uani 1 1 d . . . . .
C44 C 0.7146(3) 0.3823(4) 0.9527(3) 0.0377(13) Uani 1 1 d . . . . .
H44 H 0.751831 0.363759 0.979237 0.045 Uiso 1 1 calc R U . . .
C45 C 0.6670(3) 0.3673(5) 0.9793(3) 0.0497(16) Uani 1 1 d . . . . .
H45 H 0.670824 0.338664 1.024358 0.060 Uiso 1 1 calc R U . . .
C46 C 0.6102(3) 0.3937(5) 0.9409(4) 0.0466(15) Uani 1 1 d . . . . .
C47 C 0.5606(4) 0.3823(6) 0.9703(4) 0.064(2) Uani 1 1 d . . . . .
H47 H 0.564661 0.357989 1.016548 0.077 Uiso 1 1 calc R U . . .
C48 C 0.5057(3) 0.4060(6) 0.9325(5) 0.070(2) Uani 1 1 d . . . . .
H48 H 0.471871 0.397099 0.952253 0.084 Uiso 1 1 calc R U . . .
C49 C 0.5005(3) 0.4426(6) 0.8661(4) 0.065(2) Uani 1 1 d . . . . .
H49 H 0.462585 0.458764 0.840279 0.078 Uiso 1 1 calc R U . . .
C50 C 0.5493(3) 0.4568(5) 0.8352(4) 0.0503(16) Uani 1 1 d . . . . .
C51 C 0.6054(3) 0.4341(5) 0.8733(3) 0.0438(15) Uani 1 1 d . . . . .
C52 C 0.6570(2) 0.4499(4) 0.8438(3) 0.0326(12) Uani 1 1 d . . . . .
C53 C 0.6494(2) 0.4966(4) 0.7748(3) 0.0326(12) Uani 1 1 d . . . . .
C54 C 0.5912(2) 0.5136(5) 0.7373(3) 0.0403(14) Uani 1 1 d . . . . .
H54 H 0.585459 0.538004 0.690935 0.048 Uiso 1 1 calc R U . . .
C55 C 0.5439(3) 0.4956(5) 0.7664(4) 0.0464(15) Uani 1 1 d . . . . .
H55 H 0.505842 0.509229 0.740009 0.056 Uiso 1 1 calc R U . . .
C56 C 0.6745(2) 0.6614(4) 0.6789(3) 0.0321(12) Uani 1 1 d . . . . .
H56 H 0.669159 0.692474 0.720865 0.039 Uiso 1 1 calc R U . . .
C57 C 0.6696(2) 0.7252(4) 0.6196(3) 0.0342(12) Uani 1 1 d . . . . .
C58 C 0.6761(2) 0.6889(4) 0.5544(3) 0.0337(13) Uani 1 1 d . . . . .
C59 C 0.6712(2) 0.7597(5) 0.4979(3) 0.0392(13) Uani 1 1 d . . . . .
C60 C 0.6608(3) 0.8607(5) 0.5078(3) 0.0457(15) Uani 1 1 d . . . . .
H60 H 0.657235 0.907046 0.470162 0.055 Uiso 1 1 calc R U . . .
C61 C 0.6556(3) 0.8948(5) 0.5745(4) 0.0519(17) Uani 1 1 d . . . . .
H61 H 0.648973 0.964776 0.581252 0.062 Uiso 1 1 calc R U . . .
C62 C 0.6598(3) 0.8307(5) 0.6291(3) 0.0447(15) Uani 1 1 d . . . . .
H62 H 0.656291 0.855721 0.673495 0.054 Uiso 1 1 calc R U . . .
C63 C 0.6734(4) 0.7825(6) 0.3783(4) 0.071(2) Uani 1 1 d . . . . .
H63A H 0.636602 0.820829 0.371678 0.106 Uiso 1 1 calc R U . . .
H63B H 0.674230 0.741780 0.336739 0.106 Uiso 1 1 calc R U . . .
H63C H 0.706620 0.829535 0.386111 0.106 Uiso 1 1 calc R U . . .
C64 C 0.8698(3) 0.5440(5) 0.9756(3) 0.0482(16) Uani 1 1 d . . . . .
H64 H 0.848948 0.559949 0.927229 0.058 Uiso 1 1 calc R U . . .
C65 C 0.3649(5) 0.5222(8) 0.6119(5) 0.099(4) Uani 1 1 d . . . . .
H65 H 0.345509 0.504902 0.563185 0.119 Uiso 1 1 calc R U . A 1
Cl6B Cl 0.4077(7) 0.385(2) 0.6837(12) 0.124(8) Uani 0.15 1 d . . P B 2

loop_
_atom_site_aniso_label
_atom_site_aniso_U_11
_atom_site_aniso_U_22
_atom_site_aniso_U_33
_atom_site_aniso_U_23
_atom_site_aniso_U_13
_atom_site_aniso_U_12
Fe1 0.0196(3) 0.0328(4) 0.0252(4) -0.0001(3) 0.0019(3) -0.0030(3)
Fe2 0.0298(4) 0.0318(4) 0.0206(4) -0.0004(3) 0.0048(3) -0.0007(3)
Cl1 0.0672(11) 0.0496(9) 0.0367(8) -0.0008(7) 0.0044(7) 0.0055(8)
Cl2 0.1335(19) 0.0533(11) 0.0491(10) 0.0058(8) 0.0464(12) 0.0143(11)
Cl3 0.0747(13) 0.0714(13) 0.0717(13) 0.0016(10) -0.0204(10) -0.0195(10)
Cl4 0.107(2) 0.0869(17) 0.102(2) -0.0031(14) 0.0094(16) 0.0028(14)
Cl5 0.116(2) 0.118(2) 0.0854(18) -0.0021(16) 0.0173(15) -0.0226(18)
Cl6A 0.0765(19) 0.094(2) 0.117(3) -0.017(2) -0.0220(18) 0.0144(16)
O1 0.033(2) 0.044(2) 0.027(2) -0.0090(17) 0.0024(16) -0.0039(17)
O2 0.053(2) 0.033(2) 0.0186(18) -0.0028(15) 0.0056(16) -0.0022(17)
O3 0.076(3) 0.038(2) 0.023(2) -0.0050(17) 0.009(2) 0.002(2)
O4 0.036(2) 0.043(2) 0.029(2) -0.0099(17) 0.0044(16) -0.0002(18)
O5 0.0244(19) 0.049(2) 0.040(2) 0.0107(19) -0.0053(16) -0.0065(17)
O6 0.028(2) 0.064(3) 0.068(3) 0.008(3) -0.018(2) -0.012(2)
O7 0.041(2) 0.044(2) 0.028(2) 0.0054(17) 0.0107(17) -0.0010(18)
O8 0.037(2) 0.038(2) 0.028(2) 0.0041(17) 0.0017(16) -0.0025(17)
O9 0.070(3) 0.049(3) 0.025(2) 0.0092(19) 0.008(2) -0.002(2)
N1 0.026(2) 0.036(2) 0.020(2) -0.0057(18) 0.0037(17) -0.0007(18)
N2 0.020(2) 0.035(2) 0.020(2) -0.0027(18) 0.0017(16) -0.0035(17)
N3 0.022(2) 0.035(2) 0.026(2) -0.0020(18) 0.0043(17) 0.0018(18)
N4 0.027(2) 0.030(2) 0.025(2) -0.0035(18) 0.0054(18) -0.0012(18)
N5 0.029(2) 0.034(2) 0.024(2) -0.0007(18) 0.0064(18) 0.0009(19)
N6 0.019(2) 0.038(3) 0.034(2) -0.005(2) 0.0031(18) 0.0008(18)
C1 0.040(3) 0.028(3) 0.026(3) 0.002(2) 0.012(2) 0.000(2)
C2 0.064(4) 0.037(3) 0.031(3) -0.002(2) 0.018(3) -0.006(3)
C3 0.078(5) 0.036(3) 0.044(4) -0.009(3) 0.033(4) -0.002(3)
C4 0.062(4) 0.027(3) 0.061(4) 0.003(3) 0.037(4) 0.002(3)
C5 0.081(6) 0.041(4) 0.095(6) -0.013(4) 0.058(5) -0.003(4)
C6 0.059(5) 0.044(4) 0.128(8) 0.002(4) 0.060(5) 0.005(4)
C7 0.041(4) 0.044(4) 0.097(6) 0.005(4) 0.035(4) 0.006(3)
C8 0.033(3) 0.032(3) 0.067(4) 0.013(3) 0.023(3) 0.004(2)
C9 0.040(3) 0.026(3) 0.047(3) 0.006(2) 0.024(3) 0.002(2)
C10 0.033(3) 0.031(3) 0.029(3) 0.007(2) 0.016(2) 0.003(2)
C11 0.023(2) 0.030(3) 0.026(3) 0.008(2) 0.006(2) -0.004(2)
C12 0.026(3) 0.041(3) 0.030(3) 0.009(2) 0.004(2) -0.004(2)
C13 0.023(3) 0.045(3) 0.044(3) 0.014(3) 0.004(2) 0.002(2)
C14 0.020(2) 0.041(3) 0.020(2) -0.001(2) 0.0021(19) -0.006(2)
C15 0.026(3) 0.040(3) 0.025(3) -0.001(2) 0.001(2) -0.004(2)
C16 0.034(3) 0.033(3) 0.024(3) 0.000(2) 0.001(2) -0.001(2)
C17 0.043(3) 0.041(3) 0.024(3) -0.004(2) 0.004(2) 0.003(3)
C18 0.054(4) 0.038(3) 0.039(3) -0.008(3) 0.005(3) -0.005(3)
C19 0.066(4) 0.034(3) 0.045(4) 0.001(3) 0.004(3) -0.007(3)
C20 0.052(4) 0.040(3) 0.029(3) 0.007(3) 0.004(3) -0.006(3)
C21 0.077(5) 0.046(4) 0.028(3) -0.016(3) 0.008(3) 0.003(3)
C22 0.038(3) 0.034(3) 0.021(3) 0.006(2) 0.005(2) -0.001(2)
C23 0.032(3) 0.050(3) 0.021(3) 0.002(2) -0.007(2) -0.004(3)
C24 0.037(3) 0.045(3) 0.033(3) 0.002(3) -0.011(3) 0.001(3)
C25 0.029(3) 0.047(3) 0.033(3) 0.008(3) -0.001(2) 0.008(3)
C26 0.029(3) 0.064(4) 0.059(4) -0.002(4) -0.006(3) 0.016(3)
C27 0.039(3) 0.077(5) 0.053(4) -0.012(4) -0.004(3) 0.027(3)
C28 0.044(4) 0.064(4) 0.046(4) -0.018(3) -0.007(3) 0.024(3)
C29 0.039(3) 0.045(3) 0.037(3) -0.006(3) -0.001(3) 0.017(3)
C30 0.034(3) 0.033(3) 0.025(3) 0.001(2) -0.002(2) 0.006(2)
C31 0.026(2) 0.028(3) 0.020(2) 0.006(2) 0.002(2) 0.004(2)
C32 0.035(3) 0.031(3) 0.020(2) 0.004(2) 0.003(2) 0.001(2)
C33 0.032(3) 0.040(3) 0.026(3) -0.006(2) -0.001(2) 0.002(2)
C34 0.043(3) 0.037(3) 0.041(3) -0.014(3) 0.003(3) 0.009(3)
C35 0.039(3) 0.023(3) 0.034(3) -0.005(2) 0.006(2) -0.001(2)
C36 0.033(3) 0.032(3) 0.036(3) -0.001(2) 0.009(2) -0.006(2)
C37 0.021(2) 0.029(3) 0.043(3) -0.010(2) 0.006(2) -0.006(2)
C38 0.026(3) 0.045(3) 0.052(4) -0.006(3) 0.000(3) -0.003(3)
C39 0.025(3) 0.065(4) 0.069(5) -0.004(4) 0.005(3) -0.014(3)
C40 0.045(4) 0.068(5) 0.079(5) 0.017(4) 0.013(4) -0.022(4)
C41 0.043(4) 0.057(4) 0.057(4) 0.011(3) 0.006(3) -0.016(3)
C42 0.039(4) 0.087(6) 0.093(6) 0.010(5) -0.038(4) -0.014(4)
C43 0.041(3) 0.028(3) 0.042(3) 0.002(2) 0.010(3) 0.006(2)
C44 0.042(3) 0.037(3) 0.035(3) 0.007(2) 0.010(3) 0.009(3)
C45 0.067(4) 0.042(4) 0.045(4) 0.013(3) 0.024(3) 0.005(3)
C46 0.053(4) 0.038(3) 0.055(4) 0.008(3) 0.025(3) 0.000(3)
C47 0.077(5) 0.061(5) 0.065(5) 0.017(4) 0.038(4) 0.002(4)
C48 0.060(5) 0.079(6) 0.082(6) 0.019(5) 0.044(4) 0.008(4)
C49 0.047(4) 0.072(5) 0.080(6) 0.011(4) 0.022(4) -0.001(4)
C50 0.034(3) 0.051(4) 0.068(5) 0.001(3) 0.016(3) 0.001(3)
C51 0.044(3) 0.036(3) 0.055(4) 0.000(3) 0.020(3) 0.000(3)
C52 0.034(3) 0.029(3) 0.037(3) 0.001(2) 0.012(2) -0.003(2)
C53 0.035(3) 0.030(3) 0.032(3) -0.005(2) 0.005(2) 0.004(2)
C54 0.036(3) 0.043(3) 0.040(3) -0.002(3) 0.003(3) 0.001(3)
C55 0.032(3) 0.055(4) 0.053(4) -0.001(3) 0.011(3) -0.002(3)
C56 0.021(2) 0.042(3) 0.032(3) -0.005(2) 0.003(2) 0.002(2)
C57 0.025(3) 0.040(3) 0.034(3) 0.001(2) -0.003(2) -0.001(2)
C58 0.019(2) 0.046(3) 0.031(3) 0.009(2) -0.008(2) -0.006(2)
C59 0.033(3) 0.047(3) 0.037(3) 0.010(3) 0.003(2) -0.003(3)
C60 0.053(4) 0.043(3) 0.040(3) 0.009(3) 0.004(3) -0.001(3)
C61 0.060(4) 0.036(3) 0.058(4) 0.008(3) 0.010(3) 0.011(3)
C62 0.043(3) 0.053(4) 0.035(3) 0.002(3) 0.001(3) 0.004(3)
C63 0.104(6) 0.075(5) 0.037(4) 0.022(4) 0.020(4) 0.016(5)
C64 0.066(4) 0.048(4) 0.028(3) -0.002(3) 0.001(3) -0.001(3)
C65 0.137(9) 0.101(8) 0.048(5) -0.007(5) -0.008(5) 0.046(7)
Cl6B 0.046(8) 0.19(2) 0.116(16) -0.034(16) -0.025(9) -0.010(11)

loop_
_atom_type_symbol
_atom_type_description
_atom_type_scat_dispersion_real
_atom_type_scat_dispersion_imag
_atom_type_scat_source
C C 0.0033 0.0016 'International Tables Vol C Tables 4.2.6.8 and 6.1.1.4'
H H 0.0000 0.0000 'International Tables Vol C Tables 4.2.6.8 and 6.1.1.4'
N N 0.0061 0.0033 'International Tables Vol C Tables 4.2.6.8 and 6.1.1.4'
O O 0.0106 0.0060 'International Tables Vol C Tables 4.2.6.8 and 6.1.1.4'
Cl Cl 0.1484 0.1585 'International Tables Vol C Tables 4.2.6.8 and 6.1.1.4'
Fe Fe 0.3463 0.8444 'International Tables Vol C Tables 4.2.6.8 and 6.1.1.4'

loop_
_geom_angle_atom_site_label_1
_geom_angle_atom_site_label_2
_geom_angle_atom_site_label_3
_geom_angle
_geom_angle_site_symmetry_1
_geom_angle_site_symmetry_3
_geom_angle_publ_flag
O1 Fe1 N1 82.71(15) . . ?
O1 Fe1 N4 99.33(16) . . ?
O1 Fe1 N6 170.38(16) . . ?
O5 Fe1 O1 94.49(17) . . ?
O5 Fe1 O8 95.72(16) . . ?
O5 Fe1 N1 168.74(17) . . ?
O5 Fe1 N4 83.75(16) . . ?
O5 Fe1 N6 95.11(17) . . ?
O8 Fe1 O1 94.73(17) . . ?
O8 Fe1 N1 95.38(16) . . ?
O8 Fe1 N4 165.94(16) . . ?
O8 Fe1 N6 83.73(17) . . ?
N1 Fe1 N4 85.94(16) . . ?
N1 Fe1 N6 87.97(15) . . ?
N4 Fe1 N6 82.32(16) . . ?
O2 Fe2 N2 83.09(15) . . ?
O2 Fe2 N3 167.45(16) . . ?
O2 Fe2 N5 96.14(17) . . ?
O4 Fe2 O2 90.90(16) . . ?
O4 Fe2 O7 91.29(16) . . ?
O4 Fe2 N2 95.98(16) . . ?
O4 Fe2 N3 84.09(16) . . ?
O4 Fe2 N5 171.76(17) . . ?
O7 Fe2 O2 94.24(16) . . ?
O7 Fe2 N2 172.28(16) . . ?
O7 Fe2 N3 97.37(17) . . ?
O7 Fe2 N5 83.96(16) . . ?
N3 Fe2 N2 85.99(16) . . ?
N5 Fe2 N2 89.11(16) . . ?
N5 Fe2 N3 89.83(16) . . ?
C1 O1 Fe1 137.4(3) . . ?
C16 O2 Fe2 137.0(3) . . ?
C17 O3 C21 116.7(5) . . ?
C22 O4 Fe2 136.0(3) . . ?
C37 O5 Fe1 136.8(3) . . ?
C38 O6 C42 117.0(5) . . ?
C43 O7 Fe2 136.6(4) . . ?
C58 O8 Fe1 136.3(3) . . ?
C59 O9 C63 117.5(5) . . ?
N2 N1 Fe1 111.1(3) . . ?
C11 N1 Fe1 131.4(3) . . ?
C11 N1 N2 116.2(4) . . ?
N1 N2 Fe2 116.1(3) . . ?
C14 N2 Fe2 127.4(3) . . ?
C14 N2 N1 115.2(4) . . ?
N4 N3 Fe2 111.7(3) . . ?
C32 N3 Fe2 130.1(3) . . ?
C32 N3 N4 115.7(4) . . ?
N3 N4 Fe1 115.8(3) . . ?
C35 N4 Fe1 125.9(4) . . ?
C35 N4 N3 115.9(4) . . ?
N6 N5 Fe2 111.0(3) . . ?
C53 N5 Fe2 131.7(4) . . ?
C53 N5 N6 116.9(4) . . ?
N5 N6 Fe1 118.1(3) . . ?
C56 N6 Fe1 125.3(4) . . ?
C56 N6 N5 114.8(4) . . ?
O1 C1 C2 116.6(5) . . ?
O1 C1 C10 123.8(5) . . ?
C10 C1 C2 119.5(5) . . ?
C1 C2 H2 119.5 . . ?
C3 C2 C1 120.9(6) . . ?
C3 C2 H2 119.5 . . ?
C2 C3 H3 119.6 . . ?
C2 C3 C4 120.9(6) . . ?
C4 C3 H3 119.6 . . ?
C3 C4 C5 120.8(6) . . ?
C9 C4 C3 119.7(5) . . ?
C9 C4 C5 119.4(7) . . ?
C4 C5 H5 119.7 . . ?
C6 C5 C4 120.7(7) . . ?
C6 C5 H5 119.7 . . ?
C5 C6 H6 119.6 . . ?
C5 C6 C7 120.9(7) . . ?
C7 C6 H6 119.6 . . ?
C6 C7 H7 119.7 . . ?
C6 C7 C8 120.7(7) . . ?
C8 C7 H7 119.7 . . ?
C7 C8 C9 119.1(6) . . ?
C7 C8 C13 122.1(6) . . ?
C13 C8 C9 118.7(5) . . ?
C4 C9 C8 119.2(5) . . ?
C4 C9 C10 120.3(6) . . ?
C8 C9 C10 120.5(5) . . ?
C1 C10 C9 118.5(5) . . ?
C1 C10 C11 122.7(4) . . ?
C9 C10 C11 118.8(5) . . ?
N1 C11 C10 120.7(4) . . ?
N1 C11 C12 121.2(5) . . ?
C12 C11 C10 118.1(5) . . ?
C11 C12 H12 119.4 . . ?
C13 C12 C11 121.1(5) . . ?
C13 C12 H12 119.4 . . ?
C8 C13 H13 118.7 . . ?
C12 C13 C8 122.6(5) . . ?
C12 C13 H13 118.7 . . ?
N2 C14 H14 117.1 . . ?
N2 C14 C15 125.9(5) . . ?
C15 C14 H14 117.1 . . ?
C16 C15 C14 121.5(5) . . ?
C20 C15 C14 117.9(5) . . ?
C20 C15 C16 120.5(5) . . ?
O2 C16 C15 123.9(5) . . ?
O2 C16 C17 118.7(5) . . ?
C15 C16 C17 117.3(5) . . ?
O3 C17 C16 112.9(5) . . ?
C18 C17 O3 126.1(5) . . ?
C18 C17 C16 121.0(5) . . ?
C17 C18 H18 119.5 . . ?
C17 C18 C19 120.9(6) . . ?
C19 C18 H18 119.5 . . ?
C18 C19 H19 120.1 . . ?
C20 C19 C18 119.9(6) . . ?
C20 C19 H19 120.1 . . ?
C15 C20 H20 119.8 . . ?
C19 C20 C15 120.3(5) . . ?
C19 C20 H20 119.8 . . ?
O3 C21 H21A 109.5 . . ?
O3 C21 H21B 109.5 . . ?
O3 C21 H21C 109.5 . . ?
H21A C21 H21B 109.5 . . ?
H21A C21 H21C 109.5 . . ?
H21B C21 H21C 109.5 . . ?
O4 C22 C23 117.0(5) . . ?
O4 C22 C31 124.0(5) . . ?
C31 C22 C23 119.0(5) . . ?
C22 C23 H23 118.7 . . ?
C24 C23 C22 122.6(5) . . ?
C24 C23 H23 118.7 . . ?
C23 C24 H24 119.8 . . ?
C23 C24 C25 120.4(5) . . ?
C25 C24 H24 119.8 . . ?
C24 C25 C30 118.8(5) . . ?
C26 C25 C24 121.0(5) . . ?
C26 C25 C30 120.2(6) . . ?
C25 C26 H26 119.1 . . ?
C27 C26 C25 121.8(6) . . ?
C27 C26 H26 119.1 . . ?
C26 C27 H27 120.4 . . ?
C26 C27 C28 119.2(6) . . ?
C28 C27 H27 120.4 . . ?
C27 C28 H28 119.4 . . ?
C27 C28 C29 121.2(6) . . ?
C29 C28 H28 119.4 . . ?
C28 C29 C30 119.7(5) . . ?
C28 C29 C34 122.3(5) . . ?
C30 C29 C34 117.9(5) . . ?
C25 C30 C31 121.1(5) . . ?
C29 C30 C25 117.7(5) . . ?
C29 C30 C31 121.2(5) . . ?
C22 C31 C30 117.8(5) . . ?
C22 C31 C32 123.6(5) . . ?
C30 C31 C32 118.4(5) . . ?
N3 C32 C31 120.5(5) . . ?
N3 C32 C33 120.9(5) . . ?
C33 C32 C31 118.6(5) . . ?
C32 C33 H33 119.8 . . ?
C34 C33 C32 120.4(5) . . ?
C34 C33 H33 119.8 . . ?
C29 C34 H34 118.4 . . ?
C33 C34 C29 123.2(5) . . ?
C33 C34 H34 118.4 . . ?
N4 C35 H35 117.2 . . ?
N4 C35 C36 125.6(5) . . ?
C36 C35 H35 117.2 . . ?
C37 C36 C35 122.9(5) . . ?
C37 C36 C41 119.2(5) . . ?
C41 C36 C35 117.8(5) . . ?
O5 C37 C36 122.9(5) . . ?
O5 C37 C38 117.7(5) . . ?
C36 C37 C38 119.5(5) . . ?
O6 C38 C37 113.8(5) . . ?
O6 C38 C39 125.9(5) . . ?
C39 C38 C37 120.3(6) . . ?
C38 C39 H39 119.9 . . ?
C38 C39 C40 120.3(6) . . ?
C40 C39 H39 119.9 . . ?
C39 C40 H40 119.5 . . ?
C41 C40 C39 120.9(6) . . ?
C41 C40 H40 119.5 . . ?
C36 C41 H41 120.1 . . ?
C40 C41 C36 119.8(6) . . ?
C40 C41 H41 120.1 . . ?
O6 C42 H42A 109.5 . . ?
O6 C42 H42B 109.5 . . ?
O6 C42 H42C 109.5 . . ?
H42A C42 H42B 109.5 . . ?
H42A C42 H42C 109.5 . . ?
H42B C42 H42C 109.5 . . ?
O7 C43 C44 116.6(5) . . ?
O7 C43 C52 123.6(5) . . ?
C52 C43 C44 119.8(5) . . ?
C43 C44 H44 119.1 . . ?
C45 C44 C43 121.9(6) . . ?
C45 C44 H44 119.1 . . ?
C44 C45 H45 119.6 . . ?
C44 C45 C46 120.8(6) . . ?
C46 C45 H45 119.6 . . ?
C47 C46 C45 120.7(6) . . ?
C47 C46 C51 120.6(6) . . ?
C51 C46 C45 118.7(6) . . ?
C46 C47 H47 119.8 . . ?
C48 C47 C46 120.4(7) . . ?
C48 C47 H47 119.8 . . ?
C47 C48 H48 120.4 . . ?
C49 C48 C47 119.3(7) . . ?
C49 C48 H48 120.4 . . ?
C48 C49 H49 119.0 . . ?
C48 C49 C50 122.1(7) . . ?
C50 C49 H49 119.0 . . ?
C49 C50 C51 119.2(7) . . ?
C49 C50 C55 122.1(6) . . ?
C51 C50 C55 118.7(6) . . ?
C46 C51 C52 120.8(6) . . ?
C50 C51 C46 118.3(6) . . ?
C50 C51 C52 121.0(6) . . ?
C43 C52 C51 118.0(5) . . ?
C43 C52 C53 123.7(5) . . ?
C51 C52 C53 118.1(5) . . ?
N5 C53 C52 120.1(5) . . ?
N5 C53 C54 121.7(5) . . ?
C54 C53 C52 118.2(5) . . ?
C53 C54 H54 119.3 . . ?
C55 C54 C53 121.4(6) . . ?
C55 C54 H54 119.3 . . ?
C50 C55 H55 118.9 . . ?
C54 C55 C50 122.3(6) . . ?
C54 C55 H55 118.9 . . ?
N6 C56 H56 116.8 . . ?
N6 C56 C57 126.5(5) . . ?
C57 C56 H56 116.8 . . ?
C56 C57 C62 117.3(5) . . ?
C58 C57 C56 122.6(5) . . ?
C58 C57 C62 120.1(5) . . ?
O8 C58 C57 124.0(5) . . ?
O8 C58 C59 117.6(5) . . ?
C57 C58 C59 118.4(5) . . ?
O9 C59 C58 113.8(5) . . ?
O9 C59 C60 125.4(5) . . ?
C60 C59 C58 120.8(6) . . ?
C59 C60 H60 120.4 . . ?
C59 C60 C61 119.3(6) . . ?
C61 C60 H60 120.4 . . ?
C60 C61 H61 119.1 . . ?
C62 C61 C60 121.9(6) . . ?
C62 C61 H61 119.1 . . ?
C57 C62 H62 120.2 . . ?
C61 C62 C57 119.6(6) . . ?
C61 C62 H62 120.2 . . ?
O9 C63 H63A 109.5 . . ?
O9 C63 H63B 109.5 . . ?
O9 C63 H63C 109.5 . . ?
H63A C63 H63B 109.5 . . ?
H63A C63 H63C 109.5 . . ?
H63B C63 H63C 109.5 . . ?
Cl1 C64 Cl2 110.1(4) . . ?
Cl1 C64 H64 108.5 . . ?
Cl2 C64 H64 108.5 . . ?
Cl3 C64 Cl1 109.5(4) . . ?
Cl3 C64 Cl2 111.7(4) . . ?
Cl3 C64 H64 108.5 . . ?
Cl4 C65 H65 107.6 . . ?
Cl5 C65 Cl4 107.6(5) . . ?
Cl5 C65 H65 107.6 . . ?
Cl6A C65 Cl4 114.0(6) . . ?
Cl6A C65 Cl5 112.2(7) . . ?
Cl6A C65 H65 107.6 . . ?

loop_
_geom_bond_atom_site_label_1
_geom_bond_atom_site_label_2
_geom_bond_distance
_geom_bond_site_symmetry_2
_geom_bond_publ_flag
Fe1 O1 1.935(4) . ?
Fe1 O5 1.906(4) . ?
Fe1 O8 1.923(4) . ?
Fe1 N1 2.123(4) . ?
Fe1 N4 2.194(4) . ?
Fe1 N6 2.222(4) . ?
Fe2 O2 1.940(4) . ?
Fe2 O4 1.916(4) . ?
Fe2 O7 1.933(4) . ?
Fe2 N2 2.188(4) . ?
Fe2 N3 2.115(4) . ?
Fe2 N5 2.087(4) . ?
Cl1 C64 1.760(7) . ?
Cl2 C64 1.770(7) . ?
Cl3 C64 1.735(7) . ?
Cl4 C65 1.829(12) . ?
Cl5 C65 1.741(12) . ?
Cl6A C65 1.651(10) . ?
O1 C1 1.288(6) . ?
O2 C16 1.300(6) . ?
O3 C17 1.366(7) . ?
O3 C21 1.436(7) . ?
O4 C22 1.283(6) . ?
O5 C37 1.313(6) . ?
O6 C38 1.359(8) . ?
O6 C42 1.437(7) . ?
O7 C43 1.289(7) . ?
O8 C58 1.309(7) . ?
O9 C59 1.349(7) . ?
O9 C63 1.432(7) . ?
N1 N2 1.428(6) . ?
N1 C11 1.324(6) . ?
N2 C14 1.283(7) . ?
N3 N4 1.431(6) . ?
N3 C32 1.329(7) . ?
N4 C35 1.290(7) . ?
N5 N6 1.416(6) . ?
N5 C53 1.331(7) . ?
N6 C56 1.298(7) . ?
C1 C2 1.436(8) . ?
C1 C10 1.411(8) . ?
C2 H2 0.9500 . ?
C2 C3 1.351(9) . ?
C3 H3 0.9500 . ?
C3 C4 1.414(10) . ?
C4 C5 1.418(9) . ?
C4 C9 1.404(8) . ?
C5 H5 0.9500 . ?
C5 C6 1.357(12) . ?
C6 H6 0.9500 . ?
C6 C7 1.386(11) . ?
C7 H7 0.9500 . ?
C7 C8 1.401(8) . ?
C8 C9 1.425(9) . ?
C8 C13 1.409(9) . ?
C9 C10 1.431(7) . ?
C10 C11 1.451(7) . ?
C11 C12 1.445(7) . ?
C12 H12 0.9500 . ?
C12 C13 1.348(8) . ?
C13 H13 0.9500 . ?
C14 H14 0.9500 . ?
C14 C15 1.440(7) . ?
C15 C16 1.412(7) . ?
C15 C20 1.405(8) . ?
C16 C17 1.423(8) . ?
C17 C18 1.364(8) . ?
C18 H18 0.9500 . ?
C18 C19 1.396(9) . ?
C19 H19 0.9500 . ?
C19 C20 1.370(9) . ?
C20 H20 0.9500 . ?
C21 H21A 0.9800 . ?
C21 H21B 0.9800 . ?
C21 H21C 0.9800 . ?
C22 C23 1.434(7) . ?
C22 C31 1.407(7) . ?
C23 H23 0.9500 . ?
C23 C24 1.332(8) . ?
C24 H24 0.9500 . ?
C24 C25 1.412(8) . ?
C25 C26 1.395(9) . ?
C25 C30 1.421(7) . ?
C26 H26 0.9500 . ?
C26 C27 1.354(9) . ?
C27 H27 0.9500 . ?
C27 C28 1.397(9) . ?
C28 H28 0.9500 . ?
C28 C29 1.399(8) . ?
C29 C30 1.416(8) . ?
C29 C34 1.422(8) . ?
C30 C31 1.429(7) . ?
C31 C32 1.454(7) . ?
C32 C33 1.440(7) . ?
C33 H33 0.9500 . ?
C33 C34 1.347(8) . ?
C34 H34 0.9500 . ?
C35 H35 0.9500 . ?
C35 C36 1.429(7) . ?
C36 C37 1.400(8) . ?
C36 C41 1.417(8) . ?
C37 C38 1.422(7) . ?
C38 C39 1.360(9) . ?
C39 H39 0.9500 . ?
C39 C40 1.402(10) . ?
C40 H40 0.9500 . ?
C40 C41 1.373(9) . ?
C41 H41 0.9500 . ?
C42 H42A 0.9800 . ?
C42 H42B 0.9800 . ?
C42 H42C 0.9800 . ?
C43 C44 1.447(8) . ?
C43 C52 1.391(8) . ?
C44 H44 0.9500 . ?
C44 C45 1.327(8) . ?
C45 H45 0.9500 . ?
C45 C46 1.429(9) . ?
C46 C47 1.395(9) . ?
C46 C51 1.415(9) . ?
C47 H47 0.9500 . ?
C47 C48 1.380(11) . ?
C48 H48 0.9500 . ?
C48 C49 1.373(11) . ?
C49 H49 0.9500 . ?
C49 C50 1.400(9) . ?
C50 C51 1.403(9) . ?
C50 C55 1.426(9) . ?
C51 C52 1.445(8) . ?
C52 C53 1.466(8) . ?
C53 C54 1.425(8) . ?
C54 H54 0.9500 . ?
C54 C55 1.357(8) . ?
C55 H55 0.9500 . ?
C56 H56 0.9500 . ?
C56 C57 1.423(8) . ?
C57 C58 1.402(8) . ?
C57 C62 1.431(9) . ?
C58 C59 1.436(8) . ?
C59 C60 1.377(9) . ?
C60 H60 0.9500 . ?
C60 C61 1.411(9) . ?
C61 H61 0.9500 . ?
C61 C62 1.354(9) . ?
C62 H62 0.9500 . ?
C63 H63A 0.9800 . ?
C63 H63B 0.9800 . ?
C63 H63C 0.9800 . ?
C64 H64 1.0000 . ?
C65 H65 1.0000 . ?

loop_
_geom_torsion_atom_site_label_1
_geom_torsion_atom_site_label_2
_geom_torsion_atom_site_label_3
_geom_torsion_atom_site_label_4
_geom_torsion
_geom_torsion_site_symmetry_1
_geom_torsion_site_symmetry_2
_geom_torsion_site_symmetry_3
_geom_torsion_site_symmetry_4
_geom_torsion_publ_flag
Fe1 O1 C1 C2 -176.4(4) . . . . ?
Fe1 O1 C1 C10 4.0(9) . . . . ?
Fe1 O5 C37 C36 -12.0(9) . . . . ?
Fe1 O5 C37 C38 166.6(4) . . . . ?
Fe1 O8 C58 C57 -12.5(8) . . . . ?
Fe1 O8 C58 C59 167.7(4) . . . . ?
Fe1 N1 N2 Fe2 65.5(3) . . . . ?
Fe1 N1 N2 C14 -103.0(4) . . . . ?
Fe1 N1 C11 C10 13.2(7) . . . . ?
Fe1 N1 C11 C12 -167.1(4) . . . . ?
Fe1 N4 C35 C36 10.9(7) . . . . ?
Fe1 N6 C56 C57 6.8(7) . . . . ?
Fe2 O2 C16 C15 -3.9(9) . . . . ?
Fe2 O2 C16 C17 177.1(4) . . . . ?
Fe2 O4 C22 C23 168.4(4) . . . . ?
Fe2 O4 C22 C31 -10.1(8) . . . . ?
Fe2 O7 C43 C44 -176.0(4) . . . . ?
Fe2 O7 C43 C52 4.7(9) . . . . ?
Fe2 N2 C14 C15 9.5(7) . . . . ?
Fe2 N3 N4 Fe1 64.9(3) . . . . ?
Fe2 N3 N4 C35 -98.6(4) . . . . ?
Fe2 N3 C32 C31 9.2(7) . . . . ?
Fe2 N3 C32 C33 -170.1(4) . . . . ?
Fe2 N5 N6 Fe1 63.3(4) . . . . ?
Fe2 N5 N6 C56 -102.5(4) . . . . ?
Fe2 N5 C53 C52 6.0(8) . . . . ?
Fe2 N5 C53 C54 -174.5(4) . . . . ?
O1 C1 C2 C3 -176.9(5) . . . . ?
O1 C1 C10 C9 175.0(5) . . . . ?
O1 C1 C10 C11 -5.8(8) . . . . ?
O2 C16 C17 O3 -0.5(7) . . . . ?
O2 C16 C17 C18 -179.8(5) . . . . ?
O3 C17 C18 C19 -179.0(6) . . . . ?
O4 C22 C23 C24 -171.1(5) . . . . ?
O4 C22 C31 C30 172.9(5) . . . . ?
O4 C22 C31 C32 -1.3(8) . . . . ?
O5 C37 C38 O6 2.3(8) . . . . ?
O5 C37 C38 C39 -178.1(6) . . . . ?
O6 C38 C39 C40 -179.9(7) . . . . ?
O7 C43 C44 C45 178.1(6) . . . . ?
O7 C43 C52 C51 -177.8(5) . . . . ?
O7 C43 C52 C53 -2.1(9) . . . . ?
O8 C58 C59 O9 0.7(7) . . . . ?
O8 C58 C59 C60 -179.6(5) . . . . ?
O9 C59 C60 C61 -179.8(6) . . . . ?
N1 N2 C14 C15 176.4(4) . . . . ?
N1 C11 C12 C13 -179.8(5) . . . . ?
N2 N1 C11 C10 179.2(4) . . . . ?
N2 N1 C11 C12 -1.2(7) . . . . ?
N2 C14 C15 C16 0.0(8) . . . . ?
N2 C14 C15 C20 177.1(5) . . . . ?
N3 N4 C35 C36 172.6(5) . . . . ?
N3 C32 C33 C34 175.7(5) . . . . ?
N4 N3 C32 C31 169.9(4) . . . . ?
N4 N3 C32 C33 -9.4(7) . . . . ?
N4 C35 C36 C37 -1.3(9) . . . . ?
N4 C35 C36 C41 -179.3(6) . . . . ?
N5 N6 C56 C57 171.4(5) . . . . ?
N5 C53 C54 C55 -173.9(6) . . . . ?
N6 N5 C53 C52 178.5(4) . . . . ?
N6 N5 C53 C54 -2.0(7) . . . . ?
N6 C56 C57 C58 0.4(8) . . . . ?
N6 C56 C57 C62 -177.3(5) . . . . ?
C1 C2 C3 C4 0.2(9) . . . . ?
C1 C10 C11 N1 -2.8(8) . . . . ?
C1 C10 C11 C12 177.6(5) . . . . ?
C2 C1 C10 C9 -4.7(7) . . . . ?
C2 C1 C10 C11 174.5(5) . . . . ?
C2 C3 C4 C5 178.0(6) . . . . ?
C2 C3 C4 C9 -1.1(9) . . . . ?
C3 C4 C5 C6 -177.6(7) . . . . ?
C3 C4 C9 C8 179.0(5) . . . . ?
C3 C4 C9 C10 -1.0(8) . . . . ?
C4 C5 C6 C7 -1.7(12) . . . . ?
C4 C9 C10 C1 3.9(8) . . . . ?
C4 C9 C10 C11 -175.4(5) . . . . ?
C5 C4 C9 C8 -0.2(9) . . . . ?
C5 C4 C9 C10 179.9(6) . . . . ?
C5 C6 C7 C8 0.4(11) . . . . ?
C6 C7 C8 C9 1.0(9) . . . . ?
C6 C7 C8 C13 -177.3(6) . . . . ?
C7 C8 C9 C4 -1.1(8) . . . . ?
C7 C8 C9 C10 178.9(5) . . . . ?
C7 C8 C13 C12 177.5(6) . . . . ?
C8 C9 C10 C1 -176.1(5) . . . . ?
C8 C9 C10 C11 4.7(8) . . . . ?
C9 C4 C5 C6 1.5(10) . . . . ?
C9 C8 C13 C12 -0.7(8) . . . . ?
C9 C10 C11 N1 176.5(5) . . . . ?
C9 C10 C11 C12 -3.2(7) . . . . ?
C10 C1 C2 C3 2.8(8) . . . . ?
C10 C11 C12 C13 -0.2(7) . . . . ?
C11 N1 N2 Fe2 -103.3(4) . . . . ?
C11 N1 N2 C14 88.3(5) . . . . ?
C11 C12 C13 C8 2.2(8) . . . . ?
C13 C8 C9 C4 177.2(5) . . . . ?
C13 C8 C9 C10 -2.8(8) . . . . ?
C14 C15 C16 O2 -3.8(8) . . . . ?
C14 C15 C16 C17 175.2(5) . . . . ?
C14 C15 C20 C19 -175.9(6) . . . . ?
C15 C16 C17 O3 -179.6(5) . . . . ?
C15 C16 C17 C18 1.1(8) . . . . ?
C16 C15 C20 C19 1.2(9) . . . . ?
C16 C17 C18 C19 0.2(10) . . . . ?
C17 C18 C19 C20 -0.8(10) . . . . ?
C18 C19 C20 C15 0.1(10) . . . . ?
C20 C15 C16 O2 179.2(5) . . . . ?
C20 C15 C16 C17 -1.8(8) . . . . ?
C21 O3 C17 C16 -173.6(5) . . . . ?
C21 O3 C17 C18 5.6(9) . . . . ?
C22 C23 C24 C25 -3.4(9) . . . . ?
C22 C31 C32 N3 0.8(8) . . . . ?
C22 C31 C32 C33 -179.8(5) . . . . ?
C23 C22 C31 C30 -5.6(7) . . . . ?
C23 C22 C31 C32 -179.8(5) . . . . ?
C23 C24 C25 C26 175.4(6) . . . . ?
C23 C24 C25 C30 -2.3(9) . . . . ?
C24 C25 C26 C27 179.4(7) . . . . ?
C24 C25 C30 C29 -177.8(5) . . . . ?
C24 C25 C30 C31 3.9(8) . . . . ?
C25 C26 C27 C28 -1.4(12) . . . . ?
C25 C30 C31 C22 0.2(8) . . . . ?
C25 C30 C31 C32 174.6(5) . . . . ?
C26 C25 C30 C29 4.4(9) . . . . ?
C26 C25 C30 C31 -173.8(6) . . . . ?
C26 C27 C28 C29 4.2(12) . . . . ?
C27 C28 C29 C30 -2.6(11) . . . . ?
C27 C28 C29 C34 175.1(7) . . . . ?
C28 C29 C30 C25 -1.7(9) . . . . ?
C28 C29 C30 C31 176.6(6) . . . . ?
C28 C29 C34 C33 -174.0(7) . . . . ?
C29 C30 C31 C22 -178.0(5) . . . . ?
C29 C30 C31 C32 -3.5(8) . . . . ?
C30 C25 C26 C27 -2.9(10) . . . . ?
C30 C29 C34 C33 3.8(10) . . . . ?
C30 C31 C32 N3 -173.4(5) . . . . ?
C30 C31 C32 C33 6.0(7) . . . . ?
C31 C22 C23 C24 7.5(8) . . . . ?
C31 C32 C33 C34 -3.7(8) . . . . ?
C32 N3 N4 Fe1 -99.3(4) . . . . ?
C32 N3 N4 C35 97.2(5) . . . . ?
C32 C33 C34 C29 -1.3(9) . . . . ?
C34 C29 C30 C25 -179.5(5) . . . . ?
C34 C29 C30 C31 -1.3(9) . . . . ?
C35 C36 C37 O5 0.1(8) . . . . ?
C35 C36 C37 C38 -178.5(5) . . . . ?
C35 C36 C41 C40 177.5(6) . . . . ?
C36 C37 C38 O6 -179.0(5) . . . . ?
C36 C37 C38 C39 0.5(9) . . . . ?
C37 C36 C41 C40 -0.7(10) . . . . ?
C37 C38 C39 C40 0.6(11) . . . . ?
C38 C39 C40 C41 -1.7(12) . . . . ?
C39 C40 C41 C36 1.8(12) . . . . ?
C41 C36 C37 O5 178.1(5) . . . . ?
C41 C36 C37 C38 -0.5(8) . . . . ?
C42 O6 C38 C37 174.8(6) . . . . ?
C42 O6 C38 C39 -4.7(10) . . . . ?
C43 C44 C45 C46 0.3(10) . . . . ?
C43 C52 C53 N5 -2.9(8) . . . . ?
C43 C52 C53 C54 177.6(5) . . . . ?
C44 C43 C52 C51 2.9(8) . . . . ?
C44 C43 C52 C53 178.6(5) . . . . ?
C44 C45 C46 C47 -177.0(7) . . . . ?
C44 C45 C46 C51 1.4(10) . . . . ?
C45 C46 C47 C48 -178.7(7) . . . . ?
C45 C46 C51 C50 178.1(6) . . . . ?
C45 C46 C51 C52 -1.0(9) . . . . ?
C46 C47 C48 C49 -1.1(13) . . . . ?
C46 C51 C52 C43 -1.2(9) . . . . ?
C46 C51 C52 C53 -177.1(5) . . . . ?
C47 C46 C51 C50 -3.6(10) . . . . ?
C47 C46 C51 C52 177.4(6) . . . . ?
C47 C48 C49 C50 -0.1(13) . . . . ?
C48 C49 C50 C51 -0.7(12) . . . . ?
C48 C49 C50 C55 -179.5(8) . . . . ?
C49 C50 C51 C46 2.4(10) . . . . ?
C49 C50 C51 C52 -178.5(6) . . . . ?
C49 C50 C55 C54 177.1(7) . . . . ?
C50 C51 C52 C43 179.8(6) . . . . ?
C50 C51 C52 C53 3.9(9) . . . . ?
C51 C46 C47 C48 2.9(11) . . . . ?
C51 C50 C55 C54 -1.7(10) . . . . ?
C51 C52 C53 N5 172.8(5) . . . . ?
C51 C52 C53 C54 -6.7(8) . . . . ?
C52 C43 C44 C45 -2.6(9) . . . . ?
C52 C53 C54 C55 5.6(9) . . . . ?
C53 N5 N6 Fe1 -110.7(4) . . . . ?
C53 N5 N6 C56 83.5(6) . . . . ?
C53 C54 C55 C50 -1.4(10) . . . . ?
C55 C50 C51 C46 -178.7(6) . . . . ?
C55 C50 C51 C52 0.4(10) . . . . ?
C56 C57 C58 O8 1.0(8) . . . . ?
C56 C57 C58 C59 -179.2(5) . . . . ?
C56 C57 C62 C61 179.2(5) . . . . ?
C57 C58 C59 O9 -179.1(5) . . . . ?
C57 C58 C59 C60 0.5(8) . . . . ?
C58 C57 C62 C61 1.4(9) . . . . ?
C58 C59 C60 C61 0.6(9) . . . . ?
C59 C60 C61 C62 -0.8(10) . . . . ?
C60 C61 C62 C57 -0.2(10) . . . . ?
C62 C57 C58 O8 178.6(5) . . . . ?
C62 C57 C58 C59 -1.5(8) . . . . ?
C63 O9 C59 C58 -179.6(6) . . . . ?
C63 O9 C59 C60 0.8(9) . . . . ?
